data_1512132
loop_
_publ_author_name
'Liu, Xiaogang'
'Cole, Jacqueline M.'
'Waddell, Paul G.'
'Lin, Tze-Chia'
'McKechnie, Scott'

_publ_section_title
;
 Molecular Origins of Optoelectronic Properties in Coumarins 343, 314T,
 445, and 522B
;
_journal_issue 27
_journal_name_full 'The Journal of Physical Chemistry C'
_journal_page_first 14130
_journal_paper_doi 10.1021/jp400614e
_journal_volume 117
_journal_year 2013
_chemical_formula_moiety 'C12 H13 N O2'
_chemical_formula_sum 'C12 H13 N O2'
_chemical_formula_weight 203.23
_chemical_name_common 'Coumarin 445'
_chemical_name_systematic
; 
 7-(ethylamino)-4-methyl-2H-chromen-2-one 
;
_space_group_IT_number 14
_symmetry_cell_setting monoclinic
_symmetry_space_group_name_Hall '-P 2ybc'
_symmetry_space_group_name_H-M 'P 1 21/c 1'
_atom_sites_solution_hydrogens geom
_atom_sites_solution_primary direct
_atom_sites_solution_secondary difmap
_audit_creation_method SHELXL-97
_cell_angle_alpha 90.00
_cell_angle_beta 122.93(3)
_cell_angle_gamma 90.00
_cell_formula_units_Z 4
_cell_length_a 13.786(6)
_cell_length_b 5.596(2)
_cell_length_c 15.675(5)
_cell_measurement_reflns_used 3386
_cell_measurement_temperature 120(2)
_cell_measurement_theta_max 32.9
_cell_measurement_theta_min 2.6
_cell_volume 1015.0(7)
_computing_cell_refinement
; 
Rigaku CrystalClear-SM Expert 2.0 r4 
;
_computing_data_collection
; 
Rigaku CrystalClear-SM Expert 2.0 r4 
;
_computing_data_reduction
; 
Rigaku CrystalClear-SM Expert 2.0 r4 
;
_computing_structure_refinement 'SHELXL-97 (Sheldrick, 1997)'
_computing_structure_solution 'SHELXS-97 (Sheldrick, 1990)'
_diffrn_ambient_temperature 120(2)
_diffrn_detector_area_resol_mean 28.5714
_diffrn_measured_fraction_theta_full 0.986
_diffrn_measured_fraction_theta_max 0.986
_diffrn_measurement_device_type
; 
Rigaku CrystalClear-SM Expert 2.0 r4 
;
_diffrn_measurement_method 'profile data from \w-scans'
_diffrn_radiation_monochromator graphite
_diffrn_radiation_source 'fine-focus sealed tube'
_diffrn_radiation_type MoK\a
_diffrn_radiation_wavelength 0.71073
_diffrn_reflns_av_R_equivalents 0.0523
_diffrn_reflns_av_sigmaI/netI 0.0889
_diffrn_reflns_limit_h_max 17
_diffrn_reflns_limit_h_min -17
_diffrn_reflns_limit_k_max 7
_diffrn_reflns_limit_k_min -6
_diffrn_reflns_limit_l_max 20
_diffrn_reflns_limit_l_min -20
_diffrn_reflns_number 5000
_diffrn_reflns_theta_full 27.48
_diffrn_reflns_theta_max 27.48
_diffrn_reflns_theta_min 3.18
_exptl_absorpt_coefficient_mu 0.091
_exptl_absorpt_correction_T_max 0.991
_exptl_absorpt_correction_T_min 0.977
_exptl_absorpt_correction_type multi-scan
_exptl_absorpt_process_details
; 
 Scaled and merged with Sortav 
 R.H. Blessing, (1987) Cryst. Rev. 1, 3-58 
 R.H. Blessing, (1989) J. Appl. Cryst. 22, 396-397 
;
_exptl_crystal_colour Colorless
_exptl_crystal_density_diffrn 1.330
_exptl_crystal_density_method 'not measured'
_exptl_crystal_description Platelet
_exptl_crystal_F_000 432
_exptl_crystal_size_max 0.52
_exptl_crystal_size_mid 0.21
_exptl_crystal_size_min 0.10
_refine_diff_density_max 0.539
_refine_diff_density_min -0.259
_refine_diff_density_rms 0.057
_refine_ls_extinction_method none
_refine_ls_goodness_of_fit_ref 1.082
_refine_ls_hydrogen_treatment mixed
_refine_ls_matrix_type full
_refine_ls_number_parameters 142
_refine_ls_number_reflns 2299
_refine_ls_number_restraints 0
_refine_ls_restrained_S_all 1.082
_refine_ls_R_factor_all 0.0646
_refine_ls_R_factor_gt 0.0571
_refine_ls_shift/su_max 0.000
_refine_ls_shift/su_mean 0.000
_refine_ls_structure_factor_coef Fsqd
_refine_ls_weighting_details 'calc w=1/[\s^2^(Fo^2^)+(0.0907P)^2^+0.1941P] where P=(Fo^2^+2Fc^2^)/3'
_refine_ls_weighting_scheme calc
_refine_ls_wR_factor_gt 0.1636
_refine_ls_wR_factor_ref 0.1722
_reflns_number_gt 1866
_reflns_number_total 2299
_reflns_threshold_expression >2sigma(I)
_cod_data_source_file jp400614e_si_002.cif
_cod_data_source_block coumarin445_120k
_cod_original_sg_symbol_H-M P2(1)/c
_cod_database_code 1512132

loop_
_symmetry_equiv_pos_as_xyz
'x, y, z'
'-x, y+1/2, -z+1/2'
'-x, -y, -z'
'x, -y-1/2, z-1/2'

loop_
_atom_site_label
_atom_site_type_symbol
_atom_site_fract_x
_atom_site_fract_y
_atom_site_fract_z
_atom_site_U_iso_or_equiv
_atom_site_adp_type
_atom_site_occupancy
_atom_site_symmetry_multiplicity
_atom_site_calc_flag
_atom_site_refinement_flags
C1 C 0.92012(14) 0.5681(3) 0.57329(14) 0.0345(4) Uani 1 1 d .
H1A H 0.9989 0.5170 0.6250 0.052 Uiso 1 1 calc R
H1B H 0.9076 0.7310 0.5882 0.052 Uiso 1 1 calc R
H1C H 0.9096 0.5643 0.5062 0.052 Uiso 1 1 calc R
C2 C 0.79320(13) 0.0573(3) 0.64559(12) 0.0286(4) Uani 1 1 d .
C3 C 0.87157(13) 0.2207(3) 0.64169(12) 0.0300(4) Uani 1 1 d .
H3 H 0.9523 0.2002 0.6886 0.036 Uiso 1 1 calc R
C4 C 0.83488(13) 0.4023(3) 0.57391(12) 0.0284(4) Uani 1 1 d .
C5 C 0.66223(14) 0.6111(3) 0.42571(13) 0.0302(4) Uani 1 1 d .
H5 H 0.7108 0.7260 0.4224 0.036 Uiso 1 1 calc R
C6 C 0.54483(14) 0.6248(3) 0.35659(13) 0.0296(4) Uani 1 1 d .
H6 H 0.5139 0.7474 0.3066 0.036 Uiso 1 1 calc R
C7 C 0.46953(13) 0.4564(3) 0.35957(12) 0.0279(4) Uani 1 1 d .
C8 C 0.51857(12) 0.2778(3) 0.43450(11) 0.0262(4) Uani 1 1 d .
H8 H 0.4705 0.1619 0.4380 0.031 Uiso 1 1 calc R
C9 C 0.63584(12) 0.2707(3) 0.50254(11) 0.0260(4) Uani 1 1 d .
C10 C 0.71311(12) 0.4332(3) 0.50122(12) 0.0256(4) Uani 1 1 d .
C11 C 0.29432(13) 0.6283(3) 0.20816(12) 0.0313(4) Uani 1 1 d .
H11A H 0.3278 0.6182 0.1662 0.038 Uiso 1 1 calc R
H11B H 0.3050 0.7935 0.2344 0.038 Uiso 1 1 calc R
C12 C 0.16665(14) 0.5699(3) 0.14357(13) 0.0365(4) Uani 1 1 d .
H12A H 0.1327 0.5901 0.1841 0.055 Uiso 1 1 calc R
H12B H 0.1564 0.4042 0.1199 0.055 Uiso 1 1 calc R
H12C H 0.1283 0.6776 0.0849 0.055 Uiso 1 1 calc R
H1N H 0.313(2) 0.362(4) 0.2983(17) 0.045(6) Uiso 1 1 d .
N1 N 0.35321(12) 0.4625(3) 0.29233(11) 0.0314(4) Uani 1 1 d .
O1 O 0.67680(9) 0.09066(19) 0.57406(8) 0.0289(3) Uani 1 1 d .
O2 O 0.81765(10) -0.1059(2) 0.70417(9) 0.0347(3) Uani 1 1 d .

loop_
_atom_site_aniso_label
_atom_site_aniso_U_11
_atom_site_aniso_U_22
_atom_site_aniso_U_33
_atom_site_aniso_U_23
_atom_site_aniso_U_13
_atom_site_aniso_U_12
C1 0.0258(7) 0.0375(9) 0.0413(9) -0.0031(8) 0.0190(7) -0.0080(6)
C2 0.0255(7) 0.0306(9) 0.0305(8) -0.0039(7) 0.0157(6) -0.0033(6)
C3 0.0236(7) 0.0333(9) 0.0332(8) -0.0022(7) 0.0155(6) -0.0040(6)
C4 0.0250(7) 0.0307(9) 0.0327(8) -0.0061(7) 0.0179(6) -0.0059(6)
C5 0.0307(8) 0.0279(8) 0.0377(9) -0.0005(7) 0.0222(7) -0.0051(6)
C6 0.0345(8) 0.0257(8) 0.0335(8) 0.0031(6) 0.0216(7) -0.0013(6)
C7 0.0269(7) 0.0291(8) 0.0309(8) -0.0017(7) 0.0177(6) -0.0015(6)
C8 0.0250(7) 0.0249(8) 0.0314(8) 0.0003(6) 0.0171(6) -0.0042(5)
C9 0.0275(7) 0.0244(8) 0.0299(8) -0.0003(6) 0.0181(6) -0.0011(6)
C10 0.0244(7) 0.0265(8) 0.0295(8) -0.0043(6) 0.0171(6) -0.0056(6)
C11 0.0313(8) 0.0315(9) 0.0339(8) 0.0047(7) 0.0195(7) 0.0054(6)
C12 0.0299(8) 0.0440(10) 0.0349(9) 0.0068(8) 0.0171(7) 0.0107(7)
N1 0.0258(7) 0.0329(8) 0.0340(7) 0.0077(6) 0.0152(6) 0.0007(5)
O1 0.0232(5) 0.0296(6) 0.0329(6) 0.0050(5) 0.0145(5) -0.0024(4)
O2 0.0282(6) 0.0349(7) 0.0363(7) 0.0073(5) 0.0144(5) 0.0011(4)

loop_
_atom_type_symbol
_atom_type_description
_atom_type_scat_dispersion_real
_atom_type_scat_dispersion_imag
_atom_type_scat_source
C C 0.0033 0.0016 'International Tables Vol C Tables 4.2.6.8 and 6.1.1.4'
H H 0.0000 0.0000 'International Tables Vol C Tables 4.2.6.8 and 6.1.1.4'
N N 0.0061 0.0033 'International Tables Vol C Tables 4.2.6.8 and 6.1.1.4'
O O 0.0106 0.0060 'International Tables Vol C Tables 4.2.6.8 and 6.1.1.4'

loop_
_geom_angle_atom_site_label_1
_geom_angle_atom_site_label_2
_geom_angle_atom_site_label_3
_geom_angle
C4 C1 H1A 109.5
C4 C1 H1B 109.5
H1A C1 H1B 109.5
C4 C1 H1C 109.5
H1A C1 H1C 109.5
H1B C1 H1C 109.5
O2 C2 O1 116.14(13)
O2 C2 C3 127.37(14)
O1 C2 C3 116.50(14)
C4 C3 C2 122.70(14)
C4 C3 H3 118.6
C2 C3 H3 118.6
C3 C4 C10 119.31(14)
C3 C4 C1 120.59(14)
C10 C4 C1 120.09(15)
C6 C5 C10 122.46(14)
C6 C5 H5 118.8
C10 C5 H5 118.8
C5 C6 C7 120.31(15)
C5 C6 H6 119.8
C7 C6 H6 119.8
N1 C7 C8 119.71(14)
N1 C7 C6 122.18(15)
C8 C7 C6 118.11(14)
C9 C8 C7 119.96(13)
C9 C8 H8 120.0
C7 C8 H8 120.0
C8 C9 O1 116.24(13)
C8 C9 C10 123.46(15)
O1 C9 C10 120.29(13)
C5 C10 C9 115.69(14)
C5 C10 C4 125.80(14)
C9 C10 C4 118.50(15)
N1 C11 C12 110.08(14)
N1 C11 H11A 109.6
C12 C11 H11A 109.6
N1 C11 H11B 109.6
C12 C11 H11B 109.6
H11A C11 H11B 108.2
C11 C12 H12A 109.5
C11 C12 H12B 109.5
H12A C12 H12B 109.5
C11 C12 H12C 109.5
H12A C12 H12C 109.5
H12B C12 H12C 109.5
C7 N1 C11 124.34(14)
C7 N1 H1N 118.5(15)
C11 N1 H1N 117.2(15)
C9 O1 C2 122.66(12)

loop_
_geom_bond_atom_site_label_1
_geom_bond_atom_site_label_2
_geom_bond_distance
C1 C4 1.501(2)
C1 H1A 0.9800
C1 H1B 0.9800
C1 H1C 0.9800
C2 O2 1.206(2)
C2 O1 1.3823(19)
C2 C3 1.442(2)
C3 C4 1.354(2)
C3 H3 0.9500
C4 C10 1.438(2)
C5 C6 1.376(2)
C5 C10 1.408(2)
C5 H5 0.9500
C6 C7 1.422(2)
C6 H6 0.9500
C7 N1 1.359(2)
C7 C8 1.404(2)
C8 C9 1.370(2)
C8 H8 0.9500
C9 O1 1.3794(19)
C9 C10 1.409(2)
C11 N1 1.448(2)
C11 C12 1.514(2)
C11 H11A 0.9900
C11 H11B 0.9900
C12 H12A 0.9800
C12 H12B 0.9800
C12 H12C 0.9800
N1 H1N 0.84(2)

loop_
_geom_torsion_atom_site_label_1
_geom_torsion_atom_site_label_2
_geom_torsion_atom_site_label_3
_geom_torsion_atom_site_label_4
_geom_torsion
O2 C2 C3 C4 -178.49(16)
O1 C2 C3 C4 1.7(2)
C2 C3 C4 C10 -1.1(2)
C2 C3 C4 C1 179.78(15)
C10 C5 C6 C7 0.2(3)
C5 C6 C7 N1 -179.55(15)
C5 C6 C7 C8 -0.1(2)
N1 C7 C8 C9 -179.98(14)
C6 C7 C8 C9 0.5(2)
C7 C8 C9 O1 179.56(12)
C7 C8 C9 C10 -1.2(2)
C6 C5 C10 C9 -0.8(2)
C6 C5 C10 C4 177.89(14)
C8 C9 C10 C5 1.3(2)
O1 C9 C10 C5 -179.48(13)
C8 C9 C10 C4 -177.50(14)
O1 C9 C10 C4 1.7(2)
C3 C4 C10 C5 -179.26(15)
C1 C4 C10 C5 -0.1(2)
C3 C4 C10 C9 -0.6(2)
C1 C4 C10 C9 178.52(14)
C8 C7 N1 C11 -175.74(14)
C6 C7 N1 C11 3.8(3)
C12 C11 N1 C7 174.80(14)
C8 C9 O1 C2 178.11(13)
C10 C9 O1 C2 -1.2(2)
O2 C2 O1 C9 179.64(13)
C3 C2 O1 C9 -0.5(2)
